data_4321929
loop_
_publ_author_name
'Bodo M\"uller'
'Astrid Schneider'
'Markus Tesmer'
'Heinrich Vahrenkamp'

_publ_section_title
;
 Alcohol and Aldehyde Adducts of Zinc Thiolates: Structural Modeling of
 Alcoholdehydrogenase
;
_journal_name_full 'Inorganic Chemistry'
_journal_page_first 1900
_journal_page_last 1907
_journal_paper_doi 10.1021/ic981227m
_journal_volume 38
_journal_year 1999
_chemical_formula_sum 'C19 H7 F10 N O2 S2 Zn'
_chemical_formula_weight 600.75
_chemical_name_common MetPCAZn(PFTP)2
_chemical_name_systematic (6-Methoxy-2-pyridylcarbaldehyd)-zinc-bis(pentafluorothiophenolate)
_space_group_IT_number 2
_symmetry_cell_setting triclinic
_symmetry_space_group_name_Hall '-P 1'
_symmetry_space_group_name_H-M 'P -1'
_atom_sites_solution_hydrogens geom
_atom_sites_solution_primary direct
_atom_sites_solution_secondary difmap
_audit_creation_method SHELXL-97
_cell_angle_alpha 100.22(3)
_cell_angle_beta 92.17(3)
_cell_angle_gamma 95.12(3)
_cell_formula_units_Z 2
_cell_length_a 8.746(2)
_cell_length_b 8.777(2)
_cell_length_c 13.782(3)
_cell_measurement_reflns_used 25
_cell_measurement_temperature 173(2)
_cell_volume 1035.5(4)
_computing_publication_material 'SHELXL-97 (Sheldrick, 1997)'
_computing_structure_refinement 'SHELXL-97 (Sheldrick, 1997)'
_computing_structure_solution 'SHELXS-97 (Sheldrick, 1990)'
_diffrn_ambient_temperature 293(2)
_diffrn_measured_fraction_theta_full 0.999
_diffrn_measured_fraction_theta_max 0.999
_diffrn_measurement_device_type NONIUS-TURBO-CAD4
_diffrn_measurement_method Omega-2Theta
_diffrn_radiation_monochromator graphite
_diffrn_radiation_source 'fine-focus sealed tube'
_diffrn_radiation_type MoK\a
_diffrn_radiation_wavelength 0.71073
_diffrn_reflns_av_R_equivalents 0.0202
_diffrn_reflns_av_sigmaI/netI 0.0200
_diffrn_reflns_limit_h_max 10
_diffrn_reflns_limit_h_min 0
_diffrn_reflns_limit_k_max 10
_diffrn_reflns_limit_k_min -10
_diffrn_reflns_limit_l_max 16
_diffrn_reflns_limit_l_min -16
_diffrn_reflns_number 4329
_diffrn_reflns_theta_full 25.99
_diffrn_reflns_theta_max 25.99
_diffrn_reflns_theta_min 2.85
_diffrn_standards_interval_count 'OCR every 200 refl.'
_diffrn_standards_interval_time 'ICR every 7200s'
_exptl_absorpt_coefficient_mu 1.496
_exptl_absorpt_correction_type none
_exptl_crystal_colour colourless
_exptl_crystal_density_diffrn 1.927
_exptl_crystal_density_meas 1.94
_exptl_crystal_density_method 'floating method'
_exptl_crystal_description isometric
_exptl_crystal_F_000 592
_exptl_crystal_size_max 0.8
_exptl_crystal_size_mid 0.8
_exptl_crystal_size_min 0.8
_refine_diff_density_max 0.514
_refine_diff_density_min -0.383
_refine_diff_density_rms 0.061
_refine_ls_extinction_method none
_refine_ls_goodness_of_fit_ref 1.049
_refine_ls_hydrogen_treatment 'riding model'
_refine_ls_matrix_type full
_refine_ls_number_parameters 316
_refine_ls_number_reflns 4052
_refine_ls_number_restraints 0
_refine_ls_restrained_S_all 1.049
_refine_ls_R_factor_all 0.0345
_refine_ls_R_factor_gt 0.0246
_refine_ls_shift/su_max 0.001
_refine_ls_shift/su_mean 0.000
_refine_ls_structure_factor_coef Fsqd
_refine_ls_weighting_details 'w=1/[\s^2^(Fo^2^)+(0.0364P)^2^+0.6323P] where P=(Fo^2^+2Fc^2^)/3'
_refine_ls_weighting_scheme calc
_refine_ls_wR_factor_gt 0.0641
_refine_ls_wR_factor_ref 0.0694
_reflns_number_gt 3545
_reflns_number_total 4052
_reflns_threshold_expression >2sigma(I)
_cod_data_source_file ic981227m_7.cif
_cod_data_source_block ast2[comp.no.11]
_cod_depositor_comments
;
The following automatic conversions were performed:

'_exptl_absorpt_correction_type' value 'None' changed to 'none'
according to the built-in table from CIF Core dictionary named
'cif_core.dic' version 2.4.1 from 2010-06-29.

'_geom_bond_publ_flag'
value 'Y' changed to 'y' according to the built-in table from CIF
Core dictionary named 'cif_core.dic' version 2.4.1 from 2010-06-29
(38 times).

'_geom_angle_publ_flag' value 'Y' changed to 'y'
according to the built-in table from CIF Core dictionary named
'cif_core.dic' version 2.4.1 from 2010-06-29 (59 times).

Automatic conversion script
Id: cif_fix_values 1673 2011-04-08 12:14:43Z adriana 

The following automatic conversions were performed:

'_refine_ls_weighting_scheme' value 'calc
w=1/[\s^2^(Fo^2^)+(0.0364P)^2^+0.6323P] where P=(Fo^2^+2Fc^2^)/3' was
changed to 'calc'. New tag '_refine_ls_weighting_details' was
created. The value of the new tag was set to
'w=1/[\s^2^(Fo^2^)+(0.0364P)^2^+0.6323P] where P=(Fo^2^+2Fc^2^)/3'.

Automatic conversion script
Id: cif_fix_values 3143 2015-03-26 13:38:13Z robertas 
;
_cod_database_code 4321929

loop_
_symmetry_equiv_pos_as_xyz
'x, y, z'
'-x, -y, -z'

loop_
_atom_site_label
_atom_site_type_symbol
_atom_site_fract_x
_atom_site_fract_y
_atom_site_fract_z
_atom_site_U_iso_or_equiv
_atom_site_adp_type
_atom_site_occupancy
_atom_site_calc_flag
_atom_site_refinement_flags
_atom_site_disorder_assembly
_atom_site_disorder_group
Zn1 Zn 0.22195(3) 0.80762(3) 0.441317(16) 0.02140(8) Uani 1 d . . .
N1 N 0.25637(18) 0.74538(19) 0.57711(12) 0.0213(3) Uani 1 d . . .
O1 O 0.15702(17) 1.00805(16) 0.54102(10) 0.0271(3) Uani 1 d . . .
S1 S 0.43689(6) 0.90555(7) 0.37692(4) 0.03123(13) Uani 1 d . . .
S2 S 0.02142(6) 0.67297(6) 0.34565(4) 0.02915(13) Uani 1 d . . .
C1 C 0.2353(2) 0.8574(2) 0.65527(15) 0.0240(4) Uani 1 d . . .
C2 C 0.2555(3) 0.8390(3) 0.75131(16) 0.0324(5) Uani 1 d . . .
H2 H 0.2399 0.9183 0.8034 0.039 Uiso 1 calc R . .
C3 C 0.3004(3) 0.6972(3) 0.76820(17) 0.0370(5) Uani 1 d . . .
H3 H 0.3167 0.6810 0.8325 0.044 Uiso 1 calc R . .
C4 C 0.3207(3) 0.5814(3) 0.69022(17) 0.0318(5) Uani 1 d . . .
H4 H 0.3501 0.4861 0.7008 0.038 Uiso 1 calc R . .
C5 C 0.2962(2) 0.6098(2) 0.59371(15) 0.0239(4) Uani 1 d . . .
C6 C 0.1838(2) 0.9998(2) 0.62723(16) 0.0280(4) Uani 1 d . . .
H6 H 0.1715 1.0848 0.6762 0.034 Uiso 1 calc R . .
C7 C 0.3426(3) 0.3533(3) 0.5170(2) 0.0393(6) Uani 1 d . . .
H7A H 0.4355 0.3558 0.5570 0.059 Uiso 1 calc R . .
H7B H 0.3544 0.2963 0.4520 0.059 Uiso 1 calc R . .
H7C H 0.2586 0.3034 0.5463 0.059 Uiso 1 calc R . .
O2 O 0.31171(18) 0.51018(16) 0.51077(11) 0.0301(3) Uani 1 d . . .
C8 C 0.3645(2) 0.9400(2) 0.26292(15) 0.0232(4) Uani 1 d . . .
C9 C 0.4306(2) 0.8826(2) 0.17520(16) 0.0262(4) Uani 1 d . . .
C10 C 0.3796(3) 0.9124(2) 0.08524(15) 0.0294(5) Uani 1 d . . .
C11 C 0.2618(3) 1.0047(3) 0.07963(15) 0.0297(5) Uani 1 d . . .
C12 C 0.1936(2) 1.0637(2) 0.16464(16) 0.0271(4) Uani 1 d . . .
C13 C 0.2440(2) 1.0303(2) 0.25392(14) 0.0240(4) Uani 1 d . . .
C14 C 0.1049(2) 0.6200(2) 0.23185(15) 0.0239(4) Uani 1 d . . .
C15 C 0.2191(2) 0.5190(2) 0.21860(15) 0.0263(4) Uani 1 d . . .
C16 C 0.2825(3) 0.4757(2) 0.12876(16) 0.0288(4) Uani 1 d . . .
C17 C 0.2327(3) 0.5337(2) 0.04801(15) 0.0292(5) Uani 1 d . . .
C18 C 0.1204(3) 0.6338(2) 0.05810(15) 0.0281(4) Uani 1 d . . .
C19 C 0.0573(2) 0.6746(2) 0.14799(16) 0.0261(4) Uani 1 d . . .
F1 F 0.54663(15) 0.79216(16) 0.17607(11) 0.0395(3) Uani 1 d . . .
F2 F 0.44170(18) 0.84777(17) 0.00186(10) 0.0432(4) Uani 1 d . . .
F3 F 0.21282(19) 1.03496(18) -0.00748(10) 0.0461(4) Uani 1 d . . .
F4 F 0.07753(17) 1.15270(17) 0.16043(11) 0.0421(3) Uani 1 d . . .
F5 F 0.17065(15) 1.08839(15) 0.33425(9) 0.0339(3) Uani 1 d . . .
F6 F 0.27213(17) 0.45916(16) 0.29499(9) 0.0388(3) Uani 1 d . . .
F7 F 0.39135(17) 0.37703(17) 0.12008(11) 0.0438(3) Uani 1 d . . .
F8 F 0.29385(18) 0.49267(17) -0.03970(10) 0.0436(3) Uani 1 d . . .
F9 F 0.07430(17) 0.69445(16) -0.02026(10) 0.0408(3) Uani 1 d . . .
F10 F -0.05232(15) 0.77357(15) 0.15342(10) 0.0369(3) Uani 1 d . . .

loop_
_atom_site_aniso_label
_atom_site_aniso_U_11
_atom_site_aniso_U_22
_atom_site_aniso_U_33
_atom_site_aniso_U_23
_atom_site_aniso_U_13
_atom_site_aniso_U_12
Zn1 0.02549(13) 0.02259(12) 0.01747(12) 0.00631(9) -0.00018(9) 0.00497(9)
N1 0.0222(8) 0.0224(8) 0.0203(8) 0.0068(6) -0.0008(6) 0.0028(6)
O1 0.0306(8) 0.0259(7) 0.0255(8) 0.0048(6) -0.0015(6) 0.0081(6)
S1 0.0239(3) 0.0462(3) 0.0274(3) 0.0202(2) -0.0047(2) -0.0002(2)
S2 0.0244(3) 0.0337(3) 0.0268(3) -0.0013(2) 0.0025(2) 0.0019(2)
C1 0.0226(10) 0.0278(10) 0.0213(9) 0.0039(8) 0.0008(8) 0.0019(8)
C2 0.0332(12) 0.0431(13) 0.0199(10) 0.0054(9) 0.0007(9) 0.0001(10)
C3 0.0374(13) 0.0518(14) 0.0248(11) 0.0190(10) -0.0044(9) -0.0007(11)
C4 0.0338(12) 0.0342(12) 0.0311(11) 0.0185(9) -0.0040(9) 0.0005(9)
C5 0.0221(9) 0.0251(10) 0.0266(10) 0.0106(8) -0.0005(8) 0.0018(8)
C6 0.0292(11) 0.0269(10) 0.0269(11) -0.0001(8) 0.0013(8) 0.0065(8)
C7 0.0416(13) 0.0225(11) 0.0589(16) 0.0166(11) 0.0113(12) 0.0102(9)
O2 0.0415(9) 0.0203(7) 0.0304(8) 0.0070(6) 0.0002(7) 0.0097(6)
C8 0.0243(10) 0.0237(10) 0.0224(10) 0.0093(8) -0.0020(8) -0.0016(8)
C9 0.0247(10) 0.0234(10) 0.0309(11) 0.0064(8) 0.0045(8) 0.0010(8)
C10 0.0393(12) 0.0266(10) 0.0207(10) 0.0019(8) 0.0078(9) -0.0039(9)
C11 0.0421(12) 0.0298(11) 0.0172(10) 0.0094(8) -0.0043(9) -0.0051(9)
C12 0.0299(11) 0.0245(10) 0.0287(11) 0.0108(8) -0.0048(8) 0.0034(8)
C13 0.0281(10) 0.0252(10) 0.0186(9) 0.0045(8) 0.0015(8) 0.0015(8)
C14 0.0253(10) 0.0204(9) 0.0240(10) 0.0006(8) -0.0027(8) 0.0003(8)
C15 0.0325(11) 0.0254(10) 0.0226(10) 0.0073(8) -0.0012(8) 0.0063(8)
C16 0.0311(11) 0.0234(10) 0.0326(11) 0.0046(9) 0.0025(9) 0.0071(8)
C17 0.0386(12) 0.0259(10) 0.0216(10) 0.0022(8) 0.0039(9) -0.0021(9)
C18 0.0366(11) 0.0236(10) 0.0233(10) 0.0077(8) -0.0083(9) -0.0047(9)
C19 0.0263(10) 0.0188(9) 0.0317(11) 0.0034(8) -0.0061(8) 0.0005(8)
F1 0.0323(7) 0.0391(7) 0.0500(8) 0.0095(6) 0.0092(6) 0.0129(6)
F2 0.0592(9) 0.0410(8) 0.0264(7) -0.0021(6) 0.0175(6) -0.0021(7)
F3 0.0647(10) 0.0535(9) 0.0218(7) 0.0181(6) -0.0102(6) -0.0025(7)
F4 0.0442(8) 0.0437(8) 0.0441(8) 0.0189(7) -0.0048(6) 0.0173(6)
F5 0.0410(7) 0.0387(7) 0.0237(6) 0.0050(5) 0.0065(5) 0.0129(6)
F6 0.0485(8) 0.0461(8) 0.0285(7) 0.0158(6) 0.0014(6) 0.0228(7)
F7 0.0495(9) 0.0425(8) 0.0441(8) 0.0079(6) 0.0134(7) 0.0254(7)
F8 0.0596(9) 0.0448(8) 0.0257(7) 0.0036(6) 0.0122(6) 0.0025(7)
F9 0.0548(9) 0.0401(7) 0.0289(7) 0.0171(6) -0.0133(6) -0.0025(6)
F10 0.0350(7) 0.0320(7) 0.0447(8) 0.0077(6) -0.0088(6) 0.0123(6)

loop_
_atom_type_symbol
_atom_type_description
_atom_type_scat_dispersion_real
_atom_type_scat_dispersion_imag
_atom_type_scat_source
C C 0.0033 0.0016 'International Tables Vol C Tables 4.2.6.8 and 6.1.1.4'
H H 0.0000 0.0000 'International Tables Vol C Tables 4.2.6.8 and 6.1.1.4'
N N 0.0061 0.0033 'International Tables Vol C Tables 4.2.6.8 and 6.1.1.4'
O O 0.0106 0.0060 'International Tables Vol C Tables 4.2.6.8 and 6.1.1.4'
F F 0.0171 0.0103 'International Tables Vol C Tables 4.2.6.8 and 6.1.1.4'
S S 0.1246 0.1234 'International Tables Vol C Tables 4.2.6.8 and 6.1.1.4'
Zn Zn 0.2839 1.4301 'International Tables Vol C Tables 4.2.6.8 and 6.1.1.4'

loop_
_geom_angle_atom_site_label_1
_geom_angle_atom_site_label_2
_geom_angle_atom_site_label_3
_geom_angle
_geom_angle_site_symmetry_1
_geom_angle_site_symmetry_3
_geom_angle_publ_flag
N1 Zn1 O1 77.85(6) . . y
N1 Zn1 S2 115.43(5) . . y
O1 Zn1 S2 113.06(5) . . y
N1 Zn1 S1 115.16(5) . . y
O1 Zn1 S1 102.63(5) . . y
S2 Zn1 S1 122.47(3) . . y
C5 N1 C1 118.77(17) . . y
C5 N1 Zn1 126.49(14) . . y
C1 N1 Zn1 114.74(13) . . y
C6 O1 Zn1 112.10(13) . . y
C8 S1 Zn1 102.13(7) . . y
C14 S2 Zn1 102.13(7) . . y
N1 C1 C2 123.3(2) . . y
N1 C1 C6 113.63(17) . . y
C2 C1 C6 123.0(2) . . y
C1 C2 C3 117.5(2) . . y
C4 C3 C2 120.1(2) . . y
C3 C4 C5 118.5(2) . . y
N1 C5 O2 112.58(17) . . y
N1 C5 C4 121.6(2) . . y
O2 C5 C4 125.78(19) . . y
O1 C6 C1 121.14(19) . . y
C5 O2 C7 118.85(17) . . y
C13 C8 C9 115.55(18) . . y
C13 C8 S1 123.23(16) . . y
C9 C8 S1 121.17(16) . . y
F1 C9 C10 117.59(19) . . y
F1 C9 C8 120.01(19) . . y
C10 C9 C8 122.39(19) . . y
F2 C10 C11 119.4(2) . . y
F2 C10 C9 120.3(2) . . y
C11 C10 C9 120.30(19) . . y
F3 C11 C10 120.5(2) . . y
F3 C11 C12 120.5(2) . . y
C10 C11 C12 119.04(19) . . y
F4 C12 C11 119.85(19) . . y
F4 C12 C13 120.2(2) . . y
C11 C12 C13 120.0(2) . . y
F5 C13 C12 117.29(18) . . y
F5 C13 C8 119.96(17) . . y
C12 C13 C8 122.75(19) . . y
C15 C14 C19 115.46(19) . . y
C15 C14 S2 122.94(16) . . y
C19 C14 S2 121.58(16) . . y
F6 C15 C16 117.27(19) . . y
F6 C15 C14 119.97(19) . . y
C16 C15 C14 122.76(19) . . y
F7 C16 C17 120.0(2) . . y
F7 C16 C15 120.19(19) . . y
C17 C16 C15 119.8(2) . . y
F8 C17 C16 120.3(2) . . y
F8 C17 C18 120.5(2) . . y
C16 C17 C18 119.3(2) . . y
F9 C18 C17 119.4(2) . . y
F9 C18 C19 120.3(2) . . y
C17 C18 C19 120.23(19) . . y
F10 C19 C18 117.54(19) . . y
F10 C19 C14 119.92(19) . . y
C18 C19 C14 122.53(19) . . y

loop_
_geom_bond_atom_site_label_1
_geom_bond_atom_site_label_2
_geom_bond_distance
_geom_bond_site_symmetry_2
_geom_bond_publ_flag
Zn1 N1 2.0593(17) . y
Zn1 O1 2.1645(16) . y
Zn1 S2 2.2612(10) . y
Zn1 S1 2.2736(9) . y
N1 C5 1.324(3) . y
N1 C1 1.354(3) . y
O1 C6 1.218(3) . y
S1 C8 1.757(2) . y
S2 C14 1.760(2) . y
C1 C2 1.369(3) . y
C1 C6 1.474(3) . y
C2 C3 1.393(3) . y
C3 C4 1.371(3) . y
C4 C5 1.408(3) . y
C5 O2 1.330(3) . y
C7 O2 1.443(3) . y
C8 C13 1.388(3) . y
C8 C9 1.392(3) . y
C9 F1 1.344(2) . y
C9 C10 1.378(3) . y
C10 F2 1.345(2) . y
C10 C11 1.374(3) . y
C11 F3 1.338(2) . y
C11 C12 1.375(3) . y
C12 F4 1.341(3) . y
C12 C13 1.380(3) . y
C13 F5 1.345(2) . y
C14 C15 1.389(3) . y
C14 C19 1.391(3) . y
C15 F6 1.343(2) . y
C15 C16 1.381(3) . y
C16 F7 1.338(2) . y
C16 C17 1.375(3) . y
C17 F8 1.344(2) . y
C17 C18 1.371(3) . y
C18 F9 1.349(2) . y
C18 C19 1.377(3) . y
C19 F10 1.345(2) . y

loop_
_cod_changelog_entry_id
_cod_changelog_entry_author
_cod_changelog_entry_date
_cod_changelog_entry_text
1 'Vaitkus, Antanas' 2024-11-15T14:40:08+02:00
;
 Removed multiple data items that had the 'Y' placeholder value.
;
